data_1575864
loop_
_publ_author_name
'Lin, Yun-Hsien'
'Wang, Xiqu'
'Szczepanik, Dariusz W.'
'Wieczorkiewicz, Pawe&#x142; A'
'Miljani&#x107;, Ognjen &#x160;'

_publ_section_title
;
 Inverted azolophanes: alternant <i>o</i>-heteroarene/<i>p</i>-arene
 macrocycles.
;
_journal_issue 42
_journal_name_full 'Chemical science'
_journal_page_first 19967
_journal_page_last 19972
_journal_paper_doi 10.1039/d5sc05981j
_journal_volume 16
_journal_year 2025
_chemical_formula_sum 'C74 H74 F4 N10 O6'
_chemical_formula_weight 1275.43
_space_group_crystal_system triclinic
_space_group_IT_number 2
_space_group_name_Hall '-P 1'
_space_group_name_H-M_alt 'P -1'
_atom_sites_solution_hydrogens geom
_audit_creation_method SHELXL-2019/3
_audit_update_record
;
2025-08-07 deposited with the CCDC.	2025-09-22 downloaded from the CCDC.
;
_cell_angle_alpha 74.348(2)
_cell_angle_beta 75.957(2)
_cell_angle_gamma 78.119(2)
_cell_formula_units_Z 2
_cell_length_a 10.4421(3)
_cell_length_b 15.6560(4)
_cell_length_c 21.4219(5)
_cell_measurement_reflns_used 8091
_cell_measurement_temperature 123(2)
_cell_measurement_theta_max 66.65
_cell_measurement_theta_min 2.96
_cell_volume 3234.27(15)
_computing_cell_refinement 'Bruker SAINT'
_computing_data_collection 'Bruker APEX4'
_computing_data_reduction 'Bruker SAINT'
_computing_structure_refinement 'SHELXL-2019/2 (Sheldrick, 2019)'
_computing_structure_solution 'SHELXT 2018/2 (Sheldrick, 2018)'
_diffrn_ambient_temperature 123(2)
_diffrn_measured_fraction_theta_full 0.961
_diffrn_measured_fraction_theta_max 0.961
_diffrn_measurement_device_type 'Bruker APEX-II CCD'
_diffrn_measurement_method 'narrow frame omega scans'
_diffrn_radiation_type CuK\a
_diffrn_radiation_wavelength 1.54178
_diffrn_reflns_av_R_equivalents 0.0604
_diffrn_reflns_av_unetI/netI 0.0714
_diffrn_reflns_Laue_measured_fraction_full 0.961
_diffrn_reflns_Laue_measured_fraction_max 0.961
_diffrn_reflns_limit_h_max 12
_diffrn_reflns_limit_h_min -12
_diffrn_reflns_limit_k_max 17
_diffrn_reflns_limit_k_min -18
_diffrn_reflns_limit_l_max 25
_diffrn_reflns_limit_l_min -25
_diffrn_reflns_number 52586
_diffrn_reflns_point_group_measured_fraction_full 0.961
_diffrn_reflns_point_group_measured_fraction_max 0.961
_diffrn_reflns_theta_full 67.496
_diffrn_reflns_theta_max 67.496
_diffrn_reflns_theta_min 2.185
_exptl_absorpt_coefficient_mu 0.757
_exptl_absorpt_correction_T_max 0.8643
_exptl_absorpt_correction_T_min 0.7538
_exptl_absorpt_correction_type empirical
_exptl_absorpt_process_details SADABS
_exptl_crystal_colour colourless
_exptl_crystal_density_diffrn 1.310
_exptl_crystal_description needle
_exptl_crystal_F_000 1344
_exptl_crystal_size_max 0.38
_exptl_crystal_size_mid 0.03
_exptl_crystal_size_min 0.01
_refine_diff_density_max 0.472
_refine_diff_density_min -0.263
_refine_diff_density_rms 0.047
_refine_ls_extinction_method none
_refine_ls_goodness_of_fit_ref 1.045
_refine_ls_hydrogen_treatment constr
_refine_ls_matrix_type full
_refine_ls_number_parameters 895
_refine_ls_number_reflns 11223
_refine_ls_number_restraints 12
_refine_ls_restrained_S_all 1.045
_refine_ls_R_factor_all 0.0875
_refine_ls_R_factor_gt 0.0562
_refine_ls_shift/su_max 0.001
_refine_ls_shift/su_mean 0.000
_refine_ls_structure_factor_coef Fsqd
_refine_ls_weighting_details 'w=1/[\s^2^(Fo^2^)+(0.0810P)^2^+0.7825P] where P=(Fo^2^+2Fc^2^)/3'
_refine_ls_weighting_scheme calc
_refine_ls_wR_factor_gt 0.1494
_refine_ls_wR_factor_ref 0.1714
_reflns_Friedel_coverage 0.000
_reflns_number_gt 7456
_reflns_number_total 11223
_reflns_threshold_expression 'I > 2\s(I)'
_cod_data_source_file d5sc05981j2.cif
_cod_data_source_block JL642_XW604
_cod_depositor_comments 'Adding full bibliography for 1575863--1575867.cif.'
_cod_database_code 1575864
_shelx_shelxl_version_number 2019/3
_shelx_space_group_comment
;
The symmetry employed for this shelxl refinement is uniquely defined
by the following loop, which should always be used as a source of
symmetry information in preference to the above space-group names.
They are only intended as comments.
;
_shelx_estimated_absorpt_t_min 0.762
_shelx_estimated_absorpt_t_max 0.992

loop_
_space_group_symop_operation_xyz
'x, y, z'
'-x, -y, -z'

loop_
_atom_site_label
_atom_site_type_symbol
_atom_site_fract_x
_atom_site_fract_y
_atom_site_fract_z
_atom_site_U_iso_or_equiv
_atom_site_adp_type
_atom_site_occupancy
_atom_site_site_symmetry_order
_atom_site_calc_flag
_atom_site_refinement_flags_posn
_atom_site_refinement_flags_adp
_atom_site_refinement_flags_occupancy
_atom_site_disorder_assembly
_atom_site_disorder_group
F1 F -0.28181(15) 0.75002(12) 0.88269(8) 0.0669(5) Uani 1 1 d . . . . .
F2 F 1.76747(14) 0.23733(11) 0.12262(8) 0.0608(4) Uani 1 1 d . . . . .
F3 F 0.8945(2) -0.16237(12) 0.95971(9) 0.0812(6) Uani 1 1 d . . . . .
F4 F 0.5868(2) 1.16686(12) 0.04097(9) 0.0832(6) Uani 1 1 d . . . . .
O2 O 0.14350(18) 1.02149(13) 0.65095(10) 0.0575(5) Uani 1 1 d . . . . .
H2A H 0.142063 0.975892 0.637731 0.086 Uiso 1 1 calc R U . . .
O3 O 0.1394(2) 0.89066(13) 0.59609(10) 0.0691(6) Uani 1 1 d . . . . .
H3A H 0.177800 0.837335 0.604210 0.104 Uiso 1 1 calc R U . . .
O4 O 1.3517(2) 0.11878(13) 0.40516(11) 0.0643(6) Uani 1 1 d . . . . .
H4 H 1.319289 0.173051 0.393775 0.096 Uiso 1 1 calc R U . . .
O5 O 1.35029(18) -0.01214(13) 0.34928(12) 0.0640(6) Uani 1 1 d . . . . .
H5A H 1.361867 0.030822 0.362758 0.096 Uiso 1 1 calc R U . . .
O6 O 0.23720(18) 0.44722(13) 0.83841(9) 0.0592(5) Uani 1 1 d . . . . .
N1 N 1.21292(18) 0.41578(13) 0.27830(9) 0.0376(5) Uani 1 1 d . . . . .
H1 H 1.219651 0.454462 0.239703 0.045 Uiso 1 1 calc R U . . .
N2 N 1.25949(18) 0.29598(13) 0.35587(9) 0.0368(4) Uani 1 1 d . . . . .
N3 N 0.7353(2) 0.79904(13) 0.24608(10) 0.0427(5) Uani 1 1 d . . . . .
N4 N 0.54853(19) 0.85132(13) 0.30826(9) 0.0411(5) Uani 1 1 d . . . . .
H4A H 0.473764 0.886310 0.319847 0.049 Uiso 1 1 calc R U . . .
N5 N 0.93449(19) 0.15387(13) 0.69287(9) 0.0393(5) Uani 1 1 d . . . . .
H55 H 1.002000 0.114787 0.679334 0.047 Uiso 1 1 calc R U . . .
N6 N 0.76518(19) 0.21511(13) 0.75928(10) 0.0417(5) Uani 1 1 d . . . . .
N7 N 0.27680(18) 0.58958(13) 0.72247(10) 0.0394(5) Uani 1 1 d . . . . .
H7 H 0.270873 0.550699 0.760971 0.047 Uiso 1 1 calc R U . . .
N8 N 0.22530(18) 0.70783(13) 0.64429(9) 0.0384(5) Uani 1 1 d . . . . .
N10 N 0.3526(3) 0.31962(16) 0.88994(12) 0.0594(6) Uani 1 1 d . . . . .
C1 C 1.4218(2) 0.31313(16) 0.24879(12) 0.0396(6) Uani 1 1 d . . . . .
C2 C 1.5239(2) 0.25003(18) 0.27302(13) 0.0484(6) Uani 1 1 d . . . . .
H2 H 1.513508 0.224361 0.319175 0.058 Uiso 1 1 calc R U . . .
C3 C 1.6400(3) 0.22417(18) 0.23101(14) 0.0534(7) Uani 1 1 d . . . . .
H3 H 1.709279 0.181070 0.247785 0.064 Uiso 1 1 calc R U . . .
C4 C 1.6530(2) 0.26205(18) 0.16463(13) 0.0475(6) Uani 1 1 d . . . . .
C5 C 1.5569(3) 0.3255(2) 0.13870(13) 0.0549(7) Uani 1 1 d . . . . .
H5 H 1.569273 0.351463 0.092541 0.066 Uiso 1 1 calc R U . . .
C6 C 1.4410(3) 0.35095(19) 0.18120(13) 0.0519(7) Uani 1 1 d . . . . .
H6 H 1.373310 0.395100 0.163880 0.062 Uiso 1 1 calc R U . . .
C7 C 1.2997(2) 0.33963(16) 0.29389(11) 0.0371(5) Uani 1 1 d . . . . .
C8 C 1.1122(2) 0.42268(16) 0.33295(11) 0.0361(5) Uani 1 1 d . . . . .
C9 C 1.1424(2) 0.34720(15) 0.38122(11) 0.0356(5) Uani 1 1 d . . . . .
C10 C 1.0069(2) 0.50148(16) 0.32982(11) 0.0363(5) Uani 1 1 d . . . . .
C11 C 1.0373(2) 0.58294(16) 0.28790(12) 0.0405(6) Uani 1 1 d . . . . .
H11 H 1.125322 0.586253 0.262739 0.049 Uiso 1 1 calc R U . . .
C12 C 0.9425(2) 0.65880(16) 0.28208(11) 0.0399(6) Uani 1 1 d . . . . .
H12 H 0.966178 0.713026 0.252563 0.048 Uiso 1 1 calc R U . . .
C13 C 0.8127(2) 0.65731(16) 0.31873(11) 0.0362(5) Uani 1 1 d . . . . .
C14 C 0.7816(2) 0.57605(16) 0.36103(11) 0.0378(5) Uani 1 1 d . . . . .
H14 H 0.693778 0.573206 0.386588 0.045 Uiso 1 1 calc R U . . .
C15 C 0.8766(2) 0.49918(16) 0.36645(11) 0.0366(5) Uani 1 1 d . . . . .
H15 H 0.852765 0.444595 0.395316 0.044 Uiso 1 1 calc R U . . .
C16 C 1.0766(2) 0.31936(16) 0.45065(11) 0.0359(5) Uani 1 1 d . . . . .
C17 C 1.0636(2) 0.22989(16) 0.47961(12) 0.0405(6) Uani 1 1 d . . . . .
H17 H 1.096611 0.186375 0.453803 0.049 Uiso 1 1 calc R U . . .
C18 C 1.0035(2) 0.20317(16) 0.54538(12) 0.0409(6) Uani 1 1 d . . . . .
H18 H 0.996318 0.141548 0.563873 0.049 Uiso 1 1 calc R U . . .
C19 C 0.9533(2) 0.26462(15) 0.58509(11) 0.0351(5) Uani 1 1 d . . . . .
C20 C 0.9687(2) 0.35404(16) 0.55674(11) 0.0383(5) Uani 1 1 d . . . . .
H20 H 0.937853 0.397273 0.582872 0.046 Uiso 1 1 calc R U . . .
C21 C 1.0284(2) 0.38052(16) 0.49088(11) 0.0388(5) Uani 1 1 d . . . . .
H21 H 1.036895 0.441991 0.472545 0.047 Uiso 1 1 calc R U . . .
C22 C 0.7152(2) 0.74004(15) 0.30760(11) 0.0375(5) Uani 1 1 d . . . . .
C23 C 0.6336(2) 0.86514(16) 0.24876(12) 0.0422(6) Uani 1 1 d . . . . .
C24 C 0.6006(2) 0.77223(15) 0.34748(11) 0.0377(5) Uani 1 1 d . . . . .
C25 C 0.8880(2) 0.23515(15) 0.65466(11) 0.0363(5) Uani 1 1 d . . . . .
C26 C 0.8588(2) 0.14420(16) 0.75478(11) 0.0396(5) Uani 1 1 d . . . . .
C27 C 0.7812(2) 0.27196(15) 0.69665(11) 0.0374(5) Uani 1 1 d . . . . .
C28 C 0.6179(3) 0.94510(17) 0.19484(12) 0.0463(6) Uani 1 1 d . . . . .
C29 C 0.7316(3) 0.97447(18) 0.15164(13) 0.0534(7) Uani 1 1 d . . . . .
H29 H 0.817368 0.942996 0.157841 0.064 Uiso 1 1 calc R U . . .
C30 C 0.7211(3) 1.0490(2) 0.09979(14) 0.0630(8) Uani 1 1 d . . . . .
H30 H 0.798539 1.069080 0.070251 0.076 Uiso 1 1 calc R U . . .
C31 C 0.5962(4) 1.09309(19) 0.09210(15) 0.0633(8) Uani 1 1 d . . . . .
C32 C 0.4820(3) 1.0671(2) 0.13331(15) 0.0663(9) Uani 1 1 d . . . . .
H32 H 0.396995 1.099567 0.126677 0.080 Uiso 1 1 calc R U . . .
C33 C 0.4929(3) 0.99205(19) 0.18522(14) 0.0588(8) Uani 1 1 d . . . . .
H33 H 0.414592 0.972639 0.214331 0.071 Uiso 1 1 calc R U . . .
C34 C 0.5381(2) 0.74365(15) 0.41698(11) 0.0359(5) Uani 1 1 d . . . . .
C35 C 0.6143(2) 0.70474(15) 0.46569(11) 0.0373(5) Uani 1 1 d . . . . .
H35 H 0.708948 0.696185 0.453350 0.045 Uiso 1 1 calc R U . . .
C36 C 0.5545(2) 0.67842(15) 0.53154(11) 0.0367(5) Uani 1 1 d . . . . .
H36 H 0.608474 0.652782 0.563799 0.044 Uiso 1 1 calc R U . . .
C37 C 0.4143(2) 0.68926(15) 0.55125(11) 0.0357(5) Uani 1 1 d . . . . .
C38 C 0.3387(2) 0.72949(15) 0.50255(11) 0.0389(5) Uani 1 1 d . . . . .
H38 H 0.244030 0.738104 0.514770 0.047 Uiso 1 1 calc R U . . .
C39 C 0.3984(2) 0.75695(16) 0.43718(11) 0.0388(5) Uani 1 1 d . . . . .
H39 H 0.344418 0.785300 0.405268 0.047 Uiso 1 1 calc R U . . .
C40 C 0.8725(2) 0.06423(17) 0.80869(12) 0.0426(6) Uani 1 1 d . . . . .
C41 C 0.9602(3) -0.01303(18) 0.79906(14) 0.0559(7) Uani 1 1 d . . . . .
H41 H 1.015679 -0.013642 0.756822 0.067 Uiso 1 1 calc R U . . .
C42 C 0.9681(3) -0.0892(2) 0.84999(15) 0.0604(8) Uani 1 1 d . . . . .
H42 H 1.027794 -0.142001 0.843116 0.073 Uiso 1 1 calc R U . . .
C43 C 0.8878(3) -0.0864(2) 0.91021(14) 0.0576(7) Uani 1 1 d . . . . .
C44 C 0.8009(3) -0.0115(2) 0.92232(15) 0.0667(9) Uani 1 1 d . . . . .
H44 H 0.746977 -0.011352 0.964961 0.080 Uiso 1 1 calc R U . . .
C45 C 0.7936(3) 0.06386(19) 0.87093(13) 0.0574(7) Uani 1 1 d . . . . .
H45 H 0.733567 0.116264 0.878412 0.069 Uiso 1 1 calc R U . . .
C46 C 0.6861(2) 0.35591(16) 0.68562(12) 0.0383(5) Uani 1 1 d . . . . .
C47 C 0.6539(2) 0.39991(15) 0.62444(12) 0.0382(5) Uani 1 1 d . . . . .
H47 H 0.699568 0.378144 0.586385 0.046 Uiso 1 1 calc R U . . .
C48 C 0.5566(2) 0.47486(16) 0.61800(12) 0.0382(5) Uani 1 1 d . . . . .
H48 H 0.534727 0.502497 0.575873 0.046 Uiso 1 1 calc R U . . .
C49 C 0.4900(2) 0.51055(15) 0.67255(11) 0.0367(5) Uani 1 1 d . . . . .
C50 C 0.5260(2) 0.46862(16) 0.73315(12) 0.0394(5) Uani 1 1 d . . . . .
H50 H 0.485182 0.493032 0.770565 0.047 Uiso 1 1 calc R U . . .
C51 C 0.6200(2) 0.39224(16) 0.74007(12) 0.0395(5) Uani 1 1 d . . . . .
H51 H 0.640157 0.363818 0.782435 0.047 Uiso 1 1 calc R U . . .
C52 C 0.3466(2) 0.66008(16) 0.62001(11) 0.0369(5) Uani 1 1 d . . . . .
C53 C 0.3799(2) 0.58603(16) 0.66850(11) 0.0375(5) Uani 1 1 d . . . . .
C54 C 0.1863(2) 0.66309(16) 0.70613(11) 0.0383(5) Uani 1 1 d . . . . .
C55 C 0.0631(2) 0.68675(16) 0.75237(12) 0.0409(6) Uani 1 1 d . . . . .
C56 C 0.0470(3) 0.64470(19) 0.81919(14) 0.0593(8) Uani 1 1 d . . . . .
H56 H 0.116836 0.601138 0.835017 0.071 Uiso 1 1 calc R U . . .
C57 C -0.0699(3) 0.6656(2) 0.86310(14) 0.0641(9) Uani 1 1 d . . . . .
H57 H -0.081706 0.636059 0.908650 0.077 Uiso 1 1 calc R U . . .
C58 C -0.1675(3) 0.72950(19) 0.83914(13) 0.0507(7) Uani 1 1 d . . . . .
C59 C -0.1562(2) 0.77296(18) 0.77369(13) 0.0491(6) Uani 1 1 d . . . . .
H59 H -0.226374 0.816855 0.758529 0.059 Uiso 1 1 calc R U . . .
C60 C -0.0392(2) 0.75091(17) 0.73028(12) 0.0439(6) Uani 1 1 d . . . . .
H60 H -0.029112 0.780215 0.684716 0.053 Uiso 1 1 calc R U . . .
C61 C 0.3974(4) 0.1557(2) 0.93257(17) 0.0781(10) Uani 1 1 d . . . . .
H61A H 0.310037 0.149651 0.926376 0.117 Uiso 1 1 calc R U . . .
H61B H 0.389340 0.163058 0.977433 0.117 Uiso 1 1 calc R U . . .
H61C H 0.461096 0.101800 0.926154 0.117 Uiso 1 1 calc R U . . .
C62 C 0.4450(3) 0.2345(2) 0.88427(18) 0.0726(9) Uani 1 1 d . . . . .
H62A H 0.456277 0.225501 0.839130 0.087 Uiso 1 1 calc R U . . .
H62B H 0.533618 0.239837 0.890601 0.087 Uiso 1 1 calc R U . . .
C63 C 0.2994(3) 0.37153(19) 0.83959(14) 0.0542(7) Uani 1 1 d . . . . .
H63 H 0.310365 0.348257 0.801683 0.065 Uiso 1 1 calc R U . . .
C64 C 0.3353(3) 0.3519(2) 0.95009(16) 0.0698(9) Uani 1 1 d . . . . .
H64A H 0.321595 0.301236 0.989109 0.084 Uiso 1 1 calc R U . . .
H64B H 0.254132 0.397455 0.953166 0.084 Uiso 1 1 calc R U . . .
C65 C 0.4512(4) 0.3920(3) 0.9518(2) 0.0990(13) Uani 1 1 d . . . . .
H65A H 0.530617 0.346023 0.952285 0.149 Uiso 1 1 calc R U . . .
H65B H 0.432278 0.415286 0.991779 0.149 Uiso 1 1 calc R U . . .
H65C H 0.467106 0.441089 0.912643 0.149 Uiso 1 1 calc R U . . .
O1 O 1.2208(6) 0.5374(2) 0.1486(3) 0.0723(16) Uani 0.749(3) 1 d D . P A 1
N9 N 1.1304(4) 0.6594(3) 0.08053(19) 0.0566(11) Uani 0.749(3) 1 d D . P A 1
C66 C 0.9973(6) 0.8078(4) 0.0892(3) 0.0762(14) Uani 0.749(3) 1 d D . P A 1
H66A H 0.991466 0.871919 0.067929 0.114 Uiso 0.749(3) 1 calc R U P A 1
H66B H 1.002394 0.798656 0.135635 0.114 Uiso 0.749(3) 1 calc R U P A 1
H66C H 0.917915 0.785635 0.086623 0.114 Uiso 0.749(3) 1 calc R U P A 1
C67 C 1.1202(4) 0.7574(3) 0.0543(2) 0.0615(10) Uani 0.749(3) 1 d D . P A 1
H67A H 1.118675 0.771494 0.006524 0.074 Uiso 0.749(3) 1 calc R U P A 1
H67B H 1.200287 0.777760 0.059041 0.074 Uiso 0.749(3) 1 calc R U P A 1
C68 C 1.0572(4) 0.6081(3) 0.0561(2) 0.0674(12) Uani 0.749(3) 1 d D . P A 1
H68A H 0.980108 0.648355 0.039504 0.081 Uiso 0.749(3) 1 calc R U P A 1
H68B H 1.022374 0.559801 0.093013 0.081 Uiso 0.749(3) 1 calc R U P A 1
C69 C 1.1460(11) 0.5677(5) 0.0016(3) 0.0807(18) Uani 0.749(3) 1 d D . P A 1
H69A H 1.093778 0.537396 -0.015672 0.121 Uiso 0.749(3) 1 calc R U P A 1
H69B H 1.218370 0.524213 0.018967 0.121 Uiso 0.749(3) 1 calc R U P A 1
H69C H 1.183977 0.615227 -0.033990 0.121 Uiso 0.749(3) 1 calc R U P A 1
C70 C 1.2044(4) 0.6181(3) 0.1248(2) 0.0669(12) Uani 0.749(3) 1 d D . P A 1
H70 H 1.248625 0.654044 0.139473 0.080 Uiso 0.749(3) 1 calc R U P A 1
O1' O 1.206(2) 0.5064(10) 0.1485(11) 0.0723(16) Uani 0.251(3) 1 d D . P A 2
N9' N 1.1004(14) 0.6284(8) 0.0848(6) 0.0566(11) Uani 0.251(3) 1 d D . P A 2
C66' C 1.0559(18) 0.7866(11) 0.0837(11) 0.0762(14) Uani 0.251(3) 1 d D . P A 2
H66D H 1.092702 0.816560 0.038327 0.114 Uiso 0.251(3) 1 calc R U P A 2
H66E H 1.127198 0.766320 0.109254 0.114 Uiso 0.251(3) 1 calc R U P A 2
H66F H 0.986179 0.828659 0.104218 0.114 Uiso 0.251(3) 1 calc R U P A 2
C67' C 0.9976(11) 0.7077(7) 0.0828(6) 0.0615(10) Uani 0.251(3) 1 d D . P A 2
H67C H 0.923560 0.696439 0.121419 0.074 Uiso 0.251(3) 1 calc R U P A 2
H67D H 0.961009 0.720354 0.042147 0.074 Uiso 0.251(3) 1 calc R U P A 2
C68' C 1.2013(12) 0.6211(9) 0.0246(5) 0.066(4) Uani 0.251(3) 1 d D . P A 2
H68C H 1.282203 0.580505 0.036589 0.079 Uiso 0.251(3) 1 calc R U P A 2
H68D H 1.226648 0.680910 0.001485 0.079 Uiso 0.251(3) 1 calc R U P A 2
C69' C 1.146(4) 0.5848(19) -0.0209(10) 0.0807(18) Uani 0.251(3) 1 d D . P A 2
H69D H 1.216044 0.576320 -0.059516 0.121 Uiso 0.251(3) 1 calc R U P A 2
H69E H 1.070401 0.627565 -0.035548 0.121 Uiso 0.251(3) 1 calc R U P A 2
H69F H 1.116437 0.527218 0.002922 0.121 Uiso 0.251(3) 1 calc R U P A 2
C70' C 1.1089(11) 0.5655(7) 0.1390(5) 0.058(3) Uani 0.251(3) 1 d D . P A 2
H70' H 1.033516 0.565157 0.174248 0.069 Uiso 0.251(3) 1 calc R U P A 2
C71 C 0.2747(4) 1.0283(3) 0.6498(2) 0.0874(11) Uani 1 1 d . . . . .
H71A H 0.335418 0.992388 0.620592 0.131 Uiso 1 1 calc R U . . .
H71B H 0.292886 1.006219 0.694593 0.131 Uiso 1 1 calc R U . . .
H71C H 0.288184 1.091264 0.633280 0.131 Uiso 1 1 calc R U . . .
C72 C 0.1686(3) 0.9269(2) 0.52932(16) 0.0668(8) Uani 1 1 d . . . . .
H72A H 0.264597 0.912589 0.512673 0.100 Uiso 1 1 calc R U . . .
H72B H 0.142734 0.992229 0.520863 0.100 Uiso 1 1 calc R U . . .
H72C H 0.119121 0.901944 0.506732 0.100 Uiso 1 1 calc R U . . .
C73 C 1.4013(4) 0.1055(2) 0.4604(2) 0.0917(12) Uani 1 1 d . . . . .
H73A H 1.488332 0.126215 0.448374 0.138 Uiso 1 1 calc R U . . .
H73B H 1.411867 0.041366 0.481823 0.138 Uiso 1 1 calc R U . . .
H73C H 1.339745 0.139117 0.490849 0.138 Uiso 1 1 calc R U . . .
C74 C 1.2149(3) -0.0053(2) 0.34838(17) 0.0695(9) Uani 1 1 d . . . . .
H74A H 1.200101 0.022021 0.303337 0.104 Uiso 1 1 calc R U . . .
H74B H 1.161344 0.032182 0.378259 0.104 Uiso 1 1 calc R U . . .
H74C H 1.188604 -0.065221 0.362906 0.104 Uiso 1 1 calc R U . . .

loop_
_atom_site_aniso_label
_atom_site_aniso_U_11
_atom_site_aniso_U_22
_atom_site_aniso_U_33
_atom_site_aniso_U_23
_atom_site_aniso_U_13
_atom_site_aniso_U_12
F1 0.0485(9) 0.0714(11) 0.0573(10) -0.0138(8) 0.0120(7) 0.0150(8)
F2 0.0428(8) 0.0613(10) 0.0598(10) -0.0159(8) 0.0100(7) 0.0112(7)
F3 0.0952(14) 0.0632(11) 0.0575(11) 0.0216(9) -0.0171(10) 0.0048(10)
F4 0.1177(16) 0.0522(11) 0.0635(11) 0.0158(9) -0.0311(11) -0.0003(10)
O2 0.0541(11) 0.0480(12) 0.0673(13) -0.0199(10) -0.0101(9) 0.0057(9)
O3 0.0947(16) 0.0372(11) 0.0607(13) -0.0087(10) -0.0023(11) 0.0036(10)
O4 0.0665(13) 0.0397(11) 0.0748(14) -0.0123(10) -0.0047(11) 0.0059(9)
O5 0.0444(11) 0.0510(12) 0.0962(16) -0.0293(11) -0.0110(10) 0.0063(9)
O6 0.0490(11) 0.0492(12) 0.0563(12) 0.0008(9) 0.0043(9) 0.0090(9)
N1 0.0312(10) 0.0391(11) 0.0335(10) -0.0048(9) -0.0030(8) 0.0056(8)
N2 0.0302(10) 0.0371(11) 0.0387(11) -0.0124(9) -0.0030(8) 0.0048(8)
N3 0.0404(11) 0.0390(12) 0.0398(11) -0.0016(9) -0.0074(9) 0.0033(9)
N4 0.0386(11) 0.0378(11) 0.0376(11) -0.0031(9) -0.0079(9) 0.0082(9)
N5 0.0387(11) 0.0310(11) 0.0402(11) -0.0045(9) -0.0060(9) 0.0052(8)
N6 0.0397(11) 0.0382(11) 0.0382(11) -0.0017(9) -0.0053(9) 0.0018(9)
N7 0.0346(10) 0.0382(11) 0.0366(11) -0.0054(9) -0.0028(8) 0.0043(8)
N8 0.0313(10) 0.0375(11) 0.0411(11) -0.0106(9) -0.0043(8) 0.0053(8)
N10 0.0703(16) 0.0468(14) 0.0513(14) -0.0069(11) -0.0106(12) 0.0051(11)
C1 0.0344(12) 0.0383(13) 0.0403(14) -0.0098(11) -0.0024(10) 0.0026(10)
C2 0.0408(14) 0.0472(15) 0.0429(14) -0.0018(12) -0.0031(11) 0.0072(11)
C3 0.0374(14) 0.0480(16) 0.0580(17) -0.0039(13) -0.0025(12) 0.0115(11)
C4 0.0325(13) 0.0487(15) 0.0508(16) -0.0142(13) 0.0047(11) 0.0052(11)
C5 0.0455(15) 0.0625(18) 0.0408(15) -0.0078(13) 0.0011(12) 0.0104(13)
C6 0.0400(14) 0.0577(17) 0.0443(15) -0.0077(13) -0.0048(11) 0.0135(12)
C7 0.0300(11) 0.0379(13) 0.0381(13) -0.0092(11) -0.0039(10) 0.0034(10)
C8 0.0313(12) 0.0370(13) 0.0362(12) -0.0095(10) -0.0040(9) 0.0013(9)
C9 0.0305(11) 0.0336(12) 0.0403(13) -0.0108(10) -0.0062(10) 0.0019(9)
C10 0.0312(12) 0.0368(13) 0.0373(13) -0.0094(10) -0.0053(10) 0.0021(9)
C11 0.0317(12) 0.0414(14) 0.0424(14) -0.0086(11) -0.0022(10) 0.0003(10)
C12 0.0390(13) 0.0350(13) 0.0385(13) -0.0032(11) -0.0042(10) -0.0011(10)
C13 0.0322(12) 0.0365(13) 0.0355(12) -0.0076(10) -0.0070(9) 0.0041(9)
C14 0.0290(11) 0.0377(13) 0.0409(13) -0.0082(11) -0.0031(10) 0.0020(9)
C15 0.0332(12) 0.0332(13) 0.0394(13) -0.0066(10) -0.0063(10) 0.0004(9)
C16 0.0287(11) 0.0364(13) 0.0376(13) -0.0071(10) -0.0058(9) 0.0035(9)
C17 0.0391(13) 0.0336(13) 0.0426(14) -0.0112(11) -0.0018(10) 0.0041(10)
C18 0.0392(13) 0.0324(13) 0.0435(14) -0.0056(11) -0.0037(11) 0.0020(10)
C19 0.0293(11) 0.0355(13) 0.0352(12) -0.0048(10) -0.0077(9) 0.0040(9)
C20 0.0384(12) 0.0333(13) 0.0377(13) -0.0082(10) -0.0041(10) 0.0023(10)
C21 0.0358(12) 0.0331(13) 0.0415(13) -0.0062(11) -0.0059(10) 0.0026(10)
C22 0.0368(12) 0.0338(13) 0.0346(12) -0.0028(10) -0.0052(10) 0.0019(10)
C23 0.0435(13) 0.0371(14) 0.0396(14) -0.0042(11) -0.0099(11) 0.0040(11)
C24 0.0361(12) 0.0316(12) 0.0394(13) -0.0035(10) -0.0084(10) 0.0028(9)
C25 0.0362(12) 0.0300(12) 0.0370(12) -0.0037(10) -0.0069(10) 0.0022(9)
C26 0.0392(13) 0.0359(13) 0.0370(13) -0.0031(11) -0.0067(10) 0.0014(10)
C27 0.0374(12) 0.0323(13) 0.0362(13) -0.0025(10) -0.0060(10) 0.0000(10)
C28 0.0540(15) 0.0376(14) 0.0388(14) -0.0036(11) -0.0097(12) 0.0056(11)
C29 0.0611(17) 0.0457(16) 0.0447(15) -0.0018(12) -0.0113(13) 0.0006(13)
C30 0.082(2) 0.0487(17) 0.0498(17) 0.0016(14) -0.0127(15) -0.0081(15)
C31 0.092(2) 0.0384(16) 0.0486(17) 0.0059(13) -0.0230(17) 0.0030(15)
C32 0.080(2) 0.0504(18) 0.0562(18) -0.0039(15) -0.0252(17) 0.0194(16)
C33 0.0633(18) 0.0489(17) 0.0496(16) -0.0001(13) -0.0129(13) 0.0114(13)
C34 0.0346(12) 0.0297(12) 0.0378(13) -0.0057(10) -0.0053(10) 0.0022(9)
C35 0.0308(12) 0.0344(13) 0.0402(13) -0.0053(10) -0.0056(10) 0.0032(9)
C36 0.0309(12) 0.0344(13) 0.0411(13) -0.0069(10) -0.0094(10) 0.0039(9)
C37 0.0344(12) 0.0298(12) 0.0382(13) -0.0083(10) -0.0046(10) 0.0030(9)
C38 0.0304(12) 0.0369(13) 0.0431(14) -0.0086(11) -0.0041(10) 0.0043(10)
C39 0.0356(12) 0.0364(13) 0.0395(13) -0.0087(10) -0.0075(10) 0.0054(10)
C40 0.0425(13) 0.0379(14) 0.0403(14) 0.0001(11) -0.0103(11) -0.0001(10)
C41 0.0464(15) 0.0476(16) 0.0551(17) 0.0061(13) -0.0061(13) 0.0052(12)
C42 0.0498(16) 0.0505(17) 0.0628(19) 0.0084(14) -0.0130(14) 0.0061(13)
C43 0.0617(18) 0.0515(17) 0.0475(16) 0.0121(13) -0.0185(14) -0.0042(14)
C44 0.086(2) 0.0546(19) 0.0440(16) 0.0037(14) -0.0075(15) -0.0029(16)
C45 0.0715(19) 0.0452(16) 0.0442(16) -0.0039(13) -0.0062(14) 0.0010(14)
C46 0.0308(12) 0.0346(13) 0.0428(14) -0.0042(11) -0.0035(10) -0.0006(9)
C47 0.0365(12) 0.0332(13) 0.0388(13) -0.0074(10) -0.0031(10) 0.0020(10)
C48 0.0342(12) 0.0372(13) 0.0387(13) -0.0064(11) -0.0062(10) 0.0000(10)
C49 0.0292(11) 0.0339(13) 0.0396(13) -0.0044(10) -0.0021(10) 0.0007(9)
C50 0.0339(12) 0.0410(14) 0.0380(13) -0.0095(11) -0.0019(10) 0.0005(10)
C51 0.0350(12) 0.0404(14) 0.0364(13) -0.0041(11) -0.0054(10) 0.0007(10)
C52 0.0285(11) 0.0377(13) 0.0417(13) -0.0109(11) -0.0069(10) 0.0030(9)
C53 0.0327(12) 0.0362(13) 0.0380(13) -0.0093(10) -0.0023(10) 0.0026(10)
C54 0.0339(12) 0.0368(13) 0.0383(13) -0.0089(11) -0.0040(10) 0.0043(10)
C55 0.0372(13) 0.0367(13) 0.0408(14) -0.0084(11) -0.0013(10) 0.0035(10)
C56 0.0511(16) 0.0525(17) 0.0496(16) -0.0026(13) 0.0027(13) 0.0197(13)
C57 0.0610(18) 0.0604(19) 0.0431(15) -0.0021(14) 0.0074(13) 0.0182(15)
C58 0.0392(14) 0.0538(17) 0.0449(15) -0.0115(13) 0.0061(11) 0.0075(12)
C59 0.0370(13) 0.0478(15) 0.0552(16) -0.0131(13) -0.0078(12) 0.0101(11)
C60 0.0391(13) 0.0442(15) 0.0419(14) -0.0088(11) -0.0053(11) 0.0029(11)
C61 0.097(3) 0.063(2) 0.069(2) -0.0089(18) -0.0199(19) -0.0055(19)
C62 0.070(2) 0.0542(19) 0.079(2) -0.0106(17) -0.0047(17) 0.0042(15)
C63 0.0559(17) 0.0485(17) 0.0488(16) -0.0034(13) -0.0036(13) -0.0060(13)
C64 0.081(2) 0.059(2) 0.060(2) -0.0094(16) -0.0118(17) 0.0005(17)
C65 0.095(3) 0.096(3) 0.115(3) -0.031(3) -0.047(3) 0.006(2)
O1 0.086(2) 0.055(3) 0.0485(13) -0.002(3) -0.0089(14) 0.032(3)
N9 0.050(2) 0.056(3) 0.0517(16) 0.0028(18) -0.0127(16) 0.0023(17)
C66 0.080(4) 0.070(3) 0.064(3) -0.018(2) -0.005(3) 0.014(3)
C67 0.058(2) 0.061(2) 0.058(2) -0.006(2) -0.0124(19) 0.0009(18)
C68 0.051(2) 0.063(3) 0.078(3) 0.003(2) -0.016(2) -0.007(2)
C69 0.097(3) 0.073(4) 0.069(5) -0.009(4) -0.019(5) -0.012(3)
C70 0.067(3) 0.075(3) 0.054(2) -0.016(2) -0.020(2) 0.012(2)
O1' 0.086(2) 0.055(3) 0.0485(13) -0.002(3) -0.0089(14) 0.032(3)
N9' 0.050(2) 0.056(3) 0.0517(16) 0.0028(18) -0.0127(16) 0.0023(17)
C66' 0.080(4) 0.070(3) 0.064(3) -0.018(2) -0.005(3) 0.014(3)
C67' 0.058(2) 0.061(2) 0.058(2) -0.006(2) -0.0124(19) 0.0009(18)
C68' 0.063(8) 0.079(9) 0.043(7) -0.003(6) 0.007(5) -0.019(7)
C69' 0.097(3) 0.073(4) 0.069(5) -0.009(4) -0.019(5) -0.012(3)
C70' 0.047(7) 0.057(7) 0.048(7) 0.005(5) 0.000(5) 0.007(6)
C71 0.070(2) 0.111(3) 0.089(3) -0.029(2) -0.0143(19) -0.026(2)
C72 0.084(2) 0.0467(17) 0.067(2) -0.0096(15) -0.0198(17) -0.0023(15)
C73 0.108(3) 0.053(2) 0.118(3) -0.007(2) -0.057(3) 0.0067(19)
C74 0.0529(18) 0.070(2) 0.079(2) -0.0035(17) -0.0188(16) -0.0065(15)

loop_
_atom_type_symbol
_atom_type_description
_atom_type_scat_dispersion_real
_atom_type_scat_dispersion_imag
_atom_type_scat_source
C C 0.0181 0.0091 'International Tables Vol C Tables 4.2.6.8 and 6.1.1.4'
H H 0.0000 0.0000 'International Tables Vol C Tables 4.2.6.8 and 6.1.1.4'
F F 0.0727 0.0534 'International Tables Vol C Tables 4.2.6.8 and 6.1.1.4'
N N 0.0311 0.0180 'International Tables Vol C Tables 4.2.6.8 and 6.1.1.4'
O O 0.0492 0.0322 'International Tables Vol C Tables 4.2.6.8 and 6.1.1.4'

loop_
_geom_angle_atom_site_label_1
_geom_angle_atom_site_label_2
_geom_angle_atom_site_label_3
_geom_angle
_geom_angle_site_symmetry_1
_geom_angle_site_symmetry_3
_geom_angle_publ_flag
C7 N1 C8 108.88(19) . . ?
C7 N2 C9 106.54(18) . . ?
C23 N3 C22 105.46(19) . . ?
C23 N4 C24 107.66(19) . . ?
C26 N5 C25 108.63(19) . . ?
C26 N6 C27 105.67(19) . . ?
C54 N7 C53 108.41(19) . . ?
C54 N8 C52 106.07(18) . . ?
C63 N10 C64 119.4(2) . . ?
C63 N10 C62 122.0(3) . . ?
C64 N10 C62 118.0(3) . . ?
C6 C1 C2 118.2(2) . . ?
C6 C1 C7 121.5(2) . . ?
C2 C1 C7 120.3(2) . . ?
C3 C2 C1 121.1(2) . . ?
C4 C3 C2 118.5(2) . . ?
C5 C4 F2 118.3(2) . . ?
C5 C4 C3 122.5(2) . . ?
F2 C4 C3 119.1(2) . . ?
C4 C5 C6 118.5(2) . . ?
C5 C6 C1 121.2(2) . . ?
N2 C7 N1 110.21(18) . . ?
N2 C7 C1 126.0(2) . . ?
N1 C7 C1 123.8(2) . . ?
C9 C8 N1 105.04(19) . . ?
C9 C8 C10 135.1(2) . . ?
N1 C8 C10 119.8(2) . . ?
C8 C9 N2 109.33(19) . . ?
C8 C9 C16 130.6(2) . . ?
N2 C9 C16 120.0(2) . . ?
C11 C10 C15 117.7(2) . . ?
C11 C10 C8 118.8(2) . . ?
C15 C10 C8 123.5(2) . . ?
C12 C11 C10 121.6(2) . . ?
C11 C12 C13 121.1(2) . . ?
C12 C13 C14 117.7(2) . . ?
C12 C13 C22 118.0(2) . . ?
C14 C13 C22 124.2(2) . . ?
C15 C14 C13 121.3(2) . . ?
C14 C15 C10 120.6(2) . . ?
C17 C16 C21 117.3(2) . . ?
C17 C16 C9 121.0(2) . . ?
C21 C16 C9 121.7(2) . . ?
C18 C17 C16 121.1(2) . . ?
C17 C18 C19 121.5(2) . . ?
C20 C19 C18 117.6(2) . . ?
C20 C19 C25 121.6(2) . . ?
C18 C19 C25 120.7(2) . . ?
C21 C20 C19 120.7(2) . . ?
C20 C21 C16 121.8(2) . . ?
C24 C22 N3 110.08(19) . . ?
C24 C22 C13 132.2(2) . . ?
N3 C22 C13 117.76(19) . . ?
N3 C23 N4 111.6(2) . . ?
N3 C23 C28 124.0(2) . . ?
N4 C23 C28 124.3(2) . . ?
C22 C24 N4 105.12(19) . . ?
C22 C24 C34 134.1(2) . . ?
N4 C24 C34 120.6(2) . . ?
N5 C25 C27 104.75(19) . . ?
N5 C25 C19 120.69(19) . . ?
C27 C25 C19 134.6(2) . . ?
N6 C26 N5 110.9(2) . . ?
N6 C26 C40 124.1(2) . . ?
N5 C26 C40 124.9(2) . . ?
C25 C27 N6 110.02(19) . . ?
C25 C27 C46 131.9(2) . . ?
N6 C27 C46 118.1(2) . . ?
C33 C28 C29 119.0(2) . . ?
C33 C28 C23 122.1(2) . . ?
C29 C28 C23 118.9(2) . . ?
C30 C29 C28 120.7(3) . . ?
C31 C30 C29 118.4(3) . . ?
C32 C31 F4 119.0(3) . . ?
C32 C31 C30 123.0(3) . . ?
F4 C31 C30 118.0(3) . . ?
C31 C32 C33 118.4(3) . . ?
C32 C33 C28 120.4(3) . . ?
C35 C34 C39 117.8(2) . . ?
C35 C34 C24 121.5(2) . . ?
C39 C34 C24 120.6(2) . . ?
C36 C35 C34 121.3(2) . . ?
C35 C36 C37 120.7(2) . . ?
C38 C37 C36 117.8(2) . . ?
C38 C37 C52 119.5(2) . . ?
C36 C37 C52 122.6(2) . . ?
C39 C38 C37 121.4(2) . . ?
C38 C39 C34 121.0(2) . . ?
C45 C40 C41 118.4(2) . . ?
C45 C40 C26 119.6(2) . . ?
C41 C40 C26 121.9(2) . . ?
C42 C41 C40 121.2(3) . . ?
C43 C42 C41 118.2(3) . . ?
C42 C43 F3 117.8(3) . . ?
C42 C43 C44 122.7(3) . . ?
F3 C43 C44 119.5(3) . . ?
C43 C44 C45 118.4(3) . . ?
C44 C45 C40 121.1(3) . . ?
C47 C46 C51 117.5(2) . . ?
C47 C46 C27 123.8(2) . . ?
C51 C46 C27 118.6(2) . . ?
C48 C47 C46 121.2(2) . . ?
C47 C48 C49 121.1(2) . . ?
C50 C49 C48 117.6(2) . . ?
C50 C49 C53 119.8(2) . . ?
C48 C49 C53 122.5(2) . . ?
C51 C50 C49 121.3(2) . . ?
C50 C51 C46 121.1(2) . . ?
C53 C52 N8 109.47(19) . . ?
C53 C52 C37 130.3(2) . . ?
N8 C52 C37 120.1(2) . . ?
C52 C53 N7 105.33(19) . . ?
C52 C53 C49 135.2(2) . . ?
N7 C53 C49 119.4(2) . . ?
N8 C54 N7 110.70(19) . . ?
N8 C54 C55 126.7(2) . . ?
N7 C54 C55 122.6(2) . . ?
C60 C55 C56 118.8(2) . . ?
C60 C55 C54 120.8(2) . . ?
C56 C55 C54 120.4(2) . . ?
C57 C56 C55 120.8(2) . . ?
C58 C57 C56 118.3(3) . . ?
C57 C58 F1 117.9(2) . . ?
C57 C58 C59 123.1(2) . . ?
F1 C58 C59 119.0(2) . . ?
C58 C59 C60 118.0(2) . . ?
C55 C60 C59 121.0(2) . . ?
C61 C62 N10 113.0(3) . . ?
O6 C63 N10 124.8(3) . . ?
N10 C64 C65 113.0(3) . . ?
C70 N9 C67 120.6(4) . . ?
C70 N9 C68 120.4(4) . . ?
C67 N9 C68 119.1(4) . . ?
N9 C67 C66 112.5(4) . . ?
N9 C68 C69 111.0(5) . . ?
O1 C70 N9 125.4(5) . . ?
C70' N9' C67' 122.5(11) . . ?
C70' N9' C68' 118.9(11) . . ?
C67' N9' C68' 118.6(10) . . ?
N9' C67' C66' 109.9(12) . . ?
N9' C68' C69' 110.0(16) . . ?
O1' C70' N9' 126.2(14) . . ?

loop_
_geom_bond_atom_site_label_1
_geom_bond_atom_site_label_2
_geom_bond_distance
_geom_bond_site_symmetry_2
_geom_bond_publ_flag
F1 C58 1.364(3) . ?
F2 C4 1.365(3) . ?
F3 C43 1.366(3) . ?
F4 C31 1.366(3) . ?
O2 C71 1.389(4) . ?
O3 C72 1.372(3) . ?
O4 C73 1.353(4) . ?
O5 C74 1.400(3) . ?
O6 C63 1.225(3) . ?
N1 C7 1.357(3) . ?
N1 C8 1.383(3) . ?
N2 C7 1.328(3) . ?
N2 C9 1.393(3) . ?
N3 C23 1.324(3) . ?
N3 C22 1.387(3) . ?
N4 C23 1.357(3) . ?
N4 C24 1.385(3) . ?
N5 C26 1.356(3) . ?
N5 C25 1.379(3) . ?
N6 C26 1.328(3) . ?
N6 C27 1.389(3) . ?
N7 C54 1.355(3) . ?
N7 C53 1.380(3) . ?
N8 C54 1.329(3) . ?
N8 C52 1.390(3) . ?
N10 C63 1.328(4) . ?
N10 C64 1.466(4) . ?
N10 C62 1.491(4) . ?
C1 C6 1.390(4) . ?
C1 C2 1.393(3) . ?
C1 C7 1.460(3) . ?
C2 C3 1.381(3) . ?
C3 C4 1.370(4) . ?
C4 C5 1.365(4) . ?
C5 C6 1.384(3) . ?
C8 C9 1.382(3) . ?
C8 C10 1.472(3) . ?
C9 C16 1.467(3) . ?
C10 C11 1.394(3) . ?
C10 C15 1.398(3) . ?
C11 C12 1.379(3) . ?
C12 C13 1.393(3) . ?
C13 C14 1.397(3) . ?
C13 C22 1.476(3) . ?
C14 C15 1.391(3) . ?
C16 C17 1.390(3) . ?
C16 C21 1.396(3) . ?
C17 C18 1.384(3) . ?
C18 C19 1.393(3) . ?
C19 C20 1.393(3) . ?
C19 C25 1.471(3) . ?
C20 C21 1.384(3) . ?
C22 C24 1.380(3) . ?
C23 C28 1.468(3) . ?
C24 C34 1.460(3) . ?
C25 C27 1.383(3) . ?
C26 C40 1.466(3) . ?
C27 C46 1.476(3) . ?
C28 C33 1.393(4) . ?
C28 C29 1.393(4) . ?
C29 C30 1.384(4) . ?
C30 C31 1.370(4) . ?
C31 C32 1.365(5) . ?
C32 C33 1.390(4) . ?
C34 C35 1.397(3) . ?
C34 C39 1.406(3) . ?
C35 C36 1.384(3) . ?
C36 C37 1.409(3) . ?
C37 C38 1.396(3) . ?
C37 C52 1.464(3) . ?
C38 C39 1.377(3) . ?
C40 C45 1.386(4) . ?
C40 C41 1.390(4) . ?
C41 C42 1.386(4) . ?
C42 C43 1.364(4) . ?
C43 C44 1.370(4) . ?
C44 C45 1.383(4) . ?
C46 C47 1.391(3) . ?
C46 C51 1.402(3) . ?
C47 C48 1.385(3) . ?
C48 C49 1.400(3) . ?
C49 C50 1.391(3) . ?
C49 C53 1.470(3) . ?
C50 C51 1.381(3) . ?
C52 C53 1.380(3) . ?
C54 C55 1.468(3) . ?
C55 C60 1.387(3) . ?
C55 C56 1.390(4) . ?
C56 C57 1.388(4) . ?
C57 C58 1.364(4) . ?
C58 C59 1.371(4) . ?
C59 C60 1.387(3) . ?
C61 C62 1.467(4) . ?
C64 C65 1.485(5) . ?
O1 C70 1.220(6) . ?
N9 C70 1.317(5) . ?
N9 C67 1.475(5) . ?
N9 C68 1.475(6) . ?
C66 C67 1.505(6) . ?
C68 C69 1.502(9) . ?
O1' C70' 1.242(15) . ?
N9' C70' 1.312(12) . ?
N9' C67' 1.464(13) . ?
N9' C68' 1.468(14) . ?
C66' C67' 1.492(16) . ?
C68' C69' 1.521(18) . ?
